data_2310162
loop_
_publ_author_name
'Fujiyama, Shinjiro'
'Yoza, Kenji'
'Kamiya, Natsumi'
'Nishi, Koji'
'Yokomori, Yoshinobu'

_publ_section_title
;
 Entrance and diffusion pathway of CO2 and dimethyl ether in silicalite-1
 zeolite channels as determined by single-crystal XRD structural analysis
;
_journal_coden_ASTM ACSBDA
_journal_coeditor_code BP5072
_journal_issue 1
_journal_name_full
;
 Acta Crystallographica, Section B: Structural Science, Crystal
 Engineering and Materials
;
_journal_page_first 112
_journal_page_last 118
_journal_paper_doi 10.1107/S2052520615000256
_journal_volume 71
_journal_year 2015
_chemical_formula_sum 'C0.5 O48.2 Si24'
_chemical_formula_weight 1451.8
_chemical_name_systematic ?
_space_group_IT_number 14
_symmetry_cell_setting monoclinic
_symmetry_space_group_name_Hall '-P 2yn'
_symmetry_space_group_name_H-M 'P 1 21/n 1'
_atom_sites_solution_hydrogens none
_atom_sites_solution_primary direct
_atom_sites_solution_secondary difmap
_audit_creation_method SHELXL-97
_cell_angle_alpha 90.00
_cell_angle_beta 90.041(2)
_cell_angle_gamma 90.00
_cell_formula_units_Z 4
_cell_length_a 13.385(2)
_cell_length_b 20.110(3)
_cell_length_c 19.881(3)
_cell_measurement_reflns_used 8115
_cell_measurement_temperature 296(2)
_cell_measurement_theta_max 27.41
_cell_measurement_theta_min 2.27
_cell_volume 5351.4(14)
_computing_cell_refinement 'Bruker SMART'
_computing_data_collection 'Bruker SMART'
_computing_data_reduction 'Bruker SAINT'
_computing_molecular_graphics 'Bruker SHELXTL'
_computing_publication_material 'Bruker SHELXTL'
_computing_structure_refinement 'SHELXL-97 (Sheldrick, 1997)'
_computing_structure_solution 'SHELXS-97 (Sheldrick, 1990)'
_diffrn_ambient_temperature 296(2)
_diffrn_measured_fraction_theta_full 0.965
_diffrn_measured_fraction_theta_max 0.965
_diffrn_measurement_device_type 'CCD area detector'
_diffrn_measurement_method 'phi and omega scans'
_diffrn_radiation_monochromator graphite
_diffrn_radiation_source 'fine-focus sealed tube'
_diffrn_radiation_type MoK\a
_diffrn_radiation_wavelength 0.71073
_diffrn_reflns_av_R_equivalents 0.1114
_diffrn_reflns_av_sigmaI/netI 0.0598
_diffrn_reflns_limit_h_max 17
_diffrn_reflns_limit_h_min -17
_diffrn_reflns_limit_k_max 26
_diffrn_reflns_limit_k_min -26
_diffrn_reflns_limit_l_max 25
_diffrn_reflns_limit_l_min -25
_diffrn_reflns_number 58291
_diffrn_reflns_theta_full 27.55
_diffrn_reflns_theta_max 27.55
_diffrn_reflns_theta_min 1.01
_exptl_absorpt_coefficient_mu 0.679
_exptl_absorpt_correction_T_max 0.9414
_exptl_absorpt_correction_T_min 0.8485
_exptl_absorpt_correction_type analytical
_exptl_crystal_colour colorless
_exptl_crystal_density_diffrn 1.853
_exptl_crystal_density_method 'not measured'
_exptl_crystal_description 'coffin shape'
_exptl_crystal_F_000 2984
_exptl_crystal_size_max 0.25
_exptl_crystal_size_mid 0.09
_exptl_crystal_size_min 0.09
_refine_diff_density_max 0.865
_refine_diff_density_min -0.980
_refine_ls_extinction_method none
_refine_ls_goodness_of_fit_ref 1.100
_refine_ls_hydrogen_treatment none
_refine_ls_matrix_type full
_refine_ls_number_parameters 660
_refine_ls_number_reflns 11904
_refine_ls_number_restraints 2
_refine_ls_restrained_S_all 1.099
_refine_ls_R_factor_all 0.0683
_refine_ls_R_factor_gt 0.0591
_refine_ls_shift/su_max 0.000
_refine_ls_shift/su_mean 0.000
_refine_ls_structure_factor_coef Fsqd
_refine_ls_weighting_details 'calc w=1/[\s^2^(Fo^2^)+(0.1189P)^2^+2.6558P] where P=(Fo^2^+2Fc^2^)/3'
_refine_ls_weighting_scheme calc
_refine_ls_wR_factor_gt 0.1777
_refine_ls_wR_factor_ref 0.1915
_reflns_number_gt 10178
_reflns_number_total 11904
_reflns_threshold_expression >2sigma(I)
_cod_data_source_file bp5072sup1.cif
_cod_data_source_block str24h_twin_f_dme
_cod_depositor_comments
;
The following automatic conversions were performed:

'_symmetry_cell_setting' value 'Monoclinic' changed to 'monoclinic'
according to
/usr/data/users/saulius/crontab/automatic-downloads/rss-feeds/IUCr/lib/dictionaries/cif_core.dic
dictionary named 'cif_core.dic' version 2.4.2 from 2011-04-26.

'_exptl_absorpt_correction_type' value 'Analytical' changed to
'analytical' according to
/usr/data/users/saulius/crontab/automatic-downloads/rss-feeds/IUCr/lib/dictionaries/cif_core.dic
dictionary named 'cif_core.dic' version 2.4.2 from 2011-04-26.

Automatic conversion script
Id: cif_fix_values 3008 2015-01-20 13:52:24Z robertas 
;
_cod_original_sg_symbol_H-M P2(1)/n
_cod_database_code 2310162
_cod_database_fobs_code 2310162

loop_
_symmetry_equiv_pos_as_xyz
'x, y, z'
'-x+1/2, y+1/2, -z+1/2'
'-x, -y, -z'
'x-1/2, -y-1/2, z-1/2'

loop_
_atom_site_type_symbol
_atom_site_label
_atom_site_fract_x
_atom_site_fract_y
_atom_site_fract_z
_atom_site_U_iso_or_equiv
_atom_site_adp_type
_atom_site_calc_flag
_atom_site_refinement_flags
_atom_site_occupancy
_atom_site_symmetry_multiplicity
_atom_site_disorder_assembly
_atom_site_disorder_group
C C301 0.152(9) 0.262(4) 0.737(7) 0.35(7) Uiso d PGU 0.24(2) 1 A 1
C C302 0.142(9) 0.147(3) 0.734(6) 0.35(7) Uiso d PGU 0.24(2) 1 A 1
O O303 0.093(6) 0.206(4) 0.752(4) 0.34(5) Uiso d PGU 0.24(2) 1 A 1
Si Si1 0.32257(10) 0.42081(5) -0.05596(6) 0.0191(2) Uani d . 1 1 . .
Si Si2 0.16841(11) 0.31235(5) -0.03023(6) 0.0217(3) Uani d . 1 1 . .
Si Si3 -0.04936(10) 0.27961(5) -0.06222(6) 0.0206(3) Uani d . 1 1 . .
Si Si4 -0.03506(9) 0.12359(5) -0.06277(6) 0.0198(3) Uani d . 1 1 . .
Si Si5 0.17766(10) 0.07579(5) -0.02828(5) 0.0189(3) Uani d . 1 1 . .
Si Si6 0.31616(10) 0.19378(5) -0.05620(7) 0.0202(3) Uani d . 1 1 . .
Si Si7 0.32033(10) 0.42491(5) 0.17155(5) 0.0197(3) Uani d . 1 1 . .
Si Si8 0.17577(11) 0.31138(5) 0.12729(6) 0.0203(3) Uani d . 1 1 . .
Si Si9 -0.03502(10) 0.27355(5) 0.17564(5) 0.0195(3) Uani d . 1 1 . .
Si Si10 -0.03262(10) 0.11928(5) 0.17574(5) 0.0206(3) Uani d . 1 1 . .
Si Si11 0.17715(10) 0.07142(5) 0.12939(6) 0.0193(2) Uani d . 1 1 . .
Si Si12 0.31570(11) 0.19013(5) 0.16677(6) 0.0201(3) Uani d . 1 1 . .
Si Si13 0.33546(10) 0.42737(5) 0.55739(6) 0.0189(3) Uani d . 1 1 . .
Si Si14 0.18865(11) 0.31169(5) 0.52768(6) 0.0209(3) Uani d . 1 1 . .
Si Si15 -0.02929(9) 0.27759(5) 0.56149(6) 0.0193(2) Uani d . 1 1 . .
Si Si16 -0.03265(9) 0.12166(5) 0.56418(6) 0.0191(2) Uani d . 1 1 . .
Si Si17 0.17982(10) 0.07082(5) 0.52762(5) 0.0177(2) Uani d . 1 1 . .
Si Si18 0.31966(11) 0.18725(5) 0.56205(6) 0.0207(3) Uani d . 1 1 . .
Si Si19 0.31598(10) 0.42398(5) 0.32791(5) 0.0200(3) Uani d . 1 1 . .
Si Si20 0.17177(11) 0.31196(5) 0.36941(6) 0.0213(3) Uani d . 1 1 . .
Si Si21 -0.04283(10) 0.27328(5) 0.33072(6) 0.0203(3) Uani d . 1 1 . .
Si Si22 -0.03676(10) 0.11887(5) 0.32947(6) 0.0207(3) Uani d . 1 1 . .
Si Si23 0.17825(10) 0.07196(5) 0.36967(6) 0.0201(3) Uani d . 1 1 . .
Si Si24 0.30169(11) 0.19284(5) 0.32091(6) 0.0197(3) Uani d . 1 1 . .
O O1 0.2244(3) 0.37663(16) -0.0582(2) 0.0401(9) Uani d . 1 1 . .
O O2 0.0612(3) 0.30969(15) -0.06544(18) 0.0335(8) Uani d . 1 1 . .
O O3 -0.0433(4) 0.20119(15) -0.0495(2) 0.0454(10) Uani d . 1 1 . .
O O4 0.0796(2) 0.10238(17) -0.06686(16) 0.0328(7) Uani d . 1 1 . .
O O5 0.2713(3) 0.12142(15) -0.04633(18) 0.0330(8) Uani d . 1 1 . .
O O6 0.2293(3) 0.24723(17) -0.0477(2) 0.0452(10) Uani d . 1 1 . .
O O7 0.2296(3) 0.37656(18) 0.1535(2) 0.0439(10) Uani d . 1 1 . .
O O8 0.0718(3) 0.30551(17) 0.1652(2) 0.0402(9) Uani d . 1 1 . .
O O9 -0.0307(4) 0.19596(14) 0.15590(18) 0.0384(10) Uani d . 1 1 . .
O O10 0.0772(3) 0.08957(19) 0.16841(19) 0.0430(9) Uani d . 1 1 . .
O O11 0.2656(3) 0.12018(17) 0.15187(19) 0.0433(10) Uani d . 1 1 . .
O O12 0.2432(3) 0.24763(18) 0.1405(2) 0.0462(10) Uani d . 1 1 . .
O O13 0.1547(4) 0.3170(2) 0.04888(19) 0.0548(12) Uani d . 1 1 . .
O O14 0.1566(3) 0.07812(17) 0.05091(16) 0.0375(8) Uani d . 1 1 . .
O O15 0.3788(3) 0.41488(18) -0.12577(16) 0.0393(9) Uani d . 1 1 . .
O O16 0.3928(3) 0.3950(2) 0.00372(17) 0.0466(10) Uani d . 1 1 . .
O O17 0.4193(3) 0.40126(17) 0.13376(16) 0.0346(8) Uani d . 1 1 . .
O O18 0.3630(3) 0.19878(17) -0.12964(17) 0.0324(8) Uani d . 1 1 . .
O O19 0.4023(3) 0.2068(2) -0.00193(18) 0.0438(10) Uani d . 1 1 . .
O O20 0.4199(3) 0.19539(17) 0.12844(18) 0.0362(9) Uani d . 1 1 . .
O O21 0.2042(3) 0.00208(14) -0.05178(16) 0.0289(7) Uani d . 1 1 . .
O O22 0.2098(3) -0.00260(15) 0.14772(17) 0.0355(8) Uani d . 1 1 . .
O O23 0.3437(3) 0.42377(17) 0.25031(17) 0.0388(8) Uani d . 1 1 . .
O O24 0.3386(3) 0.19719(15) 0.24492(17) 0.0342(8) Uani d . 1 1 . .
O O25 -0.0654(3) 0.28277(16) 0.25269(16) 0.0313(7) Uani d . 1 1 . .
O O26 -0.0673(2) 0.11009(15) 0.25203(15) 0.0294(7) Uani d . 1 1 . .
O O27 0.2416(3) 0.37853(16) 0.5516(2) 0.0462(10) Uani d . 1 1 . .
O O28 0.0758(3) 0.31380(15) 0.5532(2) 0.0340(8) Uani d . 1 1 . .
O O29 -0.0111(3) 0.19888(15) 0.5661(2) 0.0433(10) Uani d . 1 1 . .
O O30 0.0695(3) 0.08325(18) 0.5550(2) 0.0414(9) Uani d . 1 1 . .
O O31 0.2567(3) 0.11932(15) 0.56426(16) 0.0335(8) Uani d . 1 1 . .
O O32 0.2453(3) 0.24935(16) 0.55933(19) 0.0398(9) Uani d . 1 1 . .
O O33 0.2207(3) 0.37865(16) 0.34169(18) 0.0376(9) Uani d . 1 1 . .
O O34 0.0556(3) 0.31364(15) 0.35385(19) 0.0331(8) Uani d . 1 1 . .
O O35 -0.0260(4) 0.19606(14) 0.34813(18) 0.0374(10) Uani d . 1 1 . .
O O36 0.0679(3) 0.0833(2) 0.3435(2) 0.0500(11) Uani d . 1 1 . .
O O37 0.2534(3) 0.12176(17) 0.33393(18) 0.0451(10) Uani d . 1 1 . .
O O38 0.2200(3) 0.24890(17) 0.3332(2) 0.0448(10) Uani d . 1 1 . .
O O39 0.1917(4) 0.3059(2) 0.4483(2) 0.0564(13) Uani d . 1 1 . .
O O40 0.1830(3) 0.08411(17) 0.44886(16) 0.0418(9) Uani d . 1 1 . .
O O41 0.3898(3) 0.41861(18) 0.62855(17) 0.0405(9) Uani d . 1 1 . .
O O42 0.4133(3) 0.41422(18) 0.49901(17) 0.0369(8) Uani d . 1 1 . .
O O43 0.4108(3) 0.39572(19) 0.36828(16) 0.0369(8) Uani d . 1 1 . .
O O44 0.3842(3) 0.18991(15) 0.62986(18) 0.0339(9) Uani d . 1 1 . .
O O45 0.3904(3) 0.18749(16) 0.49828(18) 0.0386(9) Uani d . 1 1 . .
O O46 -0.1043(3) 0.2954(2) -0.13161(18) 0.0457(10) Uani d . 1 1 . .
O O47 0.2104(3) -0.00418(14) 0.54412(18) 0.0321(8) Uani d . 1 1 . .
O O48 0.2114(3) -0.00212(15) 0.35187(17) 0.0363(9) Uani d . 1 1 . .

loop_
_atom_site_aniso_label
_atom_site_aniso_U_11
_atom_site_aniso_U_22
_atom_site_aniso_U_33
_atom_site_aniso_U_12
_atom_site_aniso_U_13
_atom_site_aniso_U_23
Si1 0.0330(6) 0.0115(5) 0.0128(5) 0.0003(4) -0.0014(5) -0.0014(4)
Si2 0.0358(7) 0.0140(5) 0.0152(6) -0.0020(4) -0.0019(5) -0.0006(4)
Si3 0.0340(7) 0.0151(5) 0.0127(5) -0.0003(5) -0.0048(5) -0.0007(4)
Si4 0.0321(6) 0.0133(5) 0.0140(5) -0.0003(4) -0.0051(5) 0.0000(4)
Si5 0.0328(7) 0.0119(5) 0.0119(5) -0.0023(4) -0.0019(5) 0.0010(4)
Si6 0.0310(7) 0.0144(5) 0.0152(6) -0.0044(4) 0.0003(6) 0.0004(4)
Si7 0.0361(7) 0.0121(5) 0.0110(5) -0.0018(5) -0.0014(5) -0.0008(4)
Si8 0.0319(7) 0.0154(5) 0.0135(6) -0.0021(4) -0.0029(5) 0.0001(4)
Si9 0.0324(6) 0.0158(5) 0.0104(5) 0.0007(4) -0.0018(5) 0.0017(4)
Si10 0.0361(7) 0.0152(5) 0.0107(5) 0.0002(5) -0.0019(5) -0.0018(4)
Si11 0.0336(6) 0.0120(5) 0.0122(5) 0.0001(4) -0.0024(5) -0.0004(4)
Si12 0.0345(7) 0.0142(5) 0.0115(5) -0.0020(4) -0.0023(5) -0.0001(4)
Si13 0.0330(7) 0.0105(5) 0.0131(5) 0.0006(4) -0.0035(5) 0.0005(4)
Si14 0.0322(7) 0.0157(5) 0.0148(6) -0.0018(4) -0.0007(5) 0.0010(4)
Si15 0.0297(6) 0.0144(5) 0.0138(5) 0.0009(4) -0.0007(5) 0.0007(4)
Si16 0.0303(6) 0.0134(5) 0.0137(5) -0.0009(4) -0.0013(5) 0.0004(4)
Si17 0.0303(6) 0.0098(5) 0.0130(5) -0.0003(4) -0.0013(5) 0.0004(4)
Si18 0.0357(7) 0.0133(5) 0.0131(5) -0.0029(4) -0.0054(5) 0.0012(4)
Si19 0.0363(7) 0.0134(5) 0.0103(5) -0.0016(4) -0.0030(5) 0.0010(4)
Si20 0.0338(7) 0.0156(5) 0.0144(6) -0.0020(5) -0.0014(5) -0.0004(4)
Si21 0.0326(7) 0.0160(5) 0.0123(5) -0.0011(5) -0.0016(5) -0.0017(4)
Si22 0.0356(7) 0.0149(5) 0.0116(5) 0.0004(5) -0.0028(5) 0.0022(4)
Si23 0.0371(7) 0.0107(5) 0.0125(5) -0.0003(4) -0.0032(5) 0.0003(4)
Si24 0.0338(7) 0.0154(5) 0.0099(5) -0.0020(4) -0.0009(5) -0.0013(4)
O1 0.048(2) 0.0213(16) 0.051(2) -0.0134(15) -0.0085(19) 0.0064(16)
O2 0.033(2) 0.0372(19) 0.0305(19) -0.0070(14) -0.0055(16) 0.0055(14)
O3 0.067(3) 0.0141(15) 0.055(3) -0.0028(16) 0.002(2) -0.0044(15)
O4 0.0333(17) 0.0442(19) 0.0208(16) 0.0083(16) -0.0016(14) 0.0040(14)
O5 0.0395(19) 0.0168(15) 0.043(2) -0.0076(14) 0.0028(16) 0.0035(14)
O6 0.051(2) 0.0211(17) 0.063(3) 0.0080(15) 0.008(2) -0.0047(17)
O7 0.050(2) 0.0263(18) 0.056(2) -0.0149(17) -0.0035(19) -0.0087(16)
O8 0.030(2) 0.046(2) 0.044(2) -0.0103(15) 0.0117(18) -0.0056(16)
O9 0.072(3) 0.0167(16) 0.0269(18) 0.0014(15) 0.0054(19) 0.0006(12)
O10 0.046(2) 0.050(2) 0.0333(19) 0.0190(19) 0.0142(17) 0.0067(16)
O11 0.060(3) 0.0224(17) 0.048(2) -0.0122(17) -0.0134(19) -0.0075(15)
O12 0.054(2) 0.0309(19) 0.054(2) 0.0156(18) -0.006(2) 0.0065(17)
O13 0.084(3) 0.068(3) 0.0121(17) 0.009(2) -0.005(2) -0.0017(16)
O14 0.060(2) 0.0409(19) 0.0121(14) 0.0011(17) -0.0023(16) -0.0012(13)
O15 0.058(2) 0.041(2) 0.0186(16) 0.0196(18) 0.0112(17) 0.0010(14)
O16 0.056(2) 0.060(2) 0.0234(17) 0.010(2) -0.0151(17) 0.0053(17)
O17 0.043(2) 0.0392(19) 0.0213(16) 0.0059(16) 0.0064(15) -0.0084(14)
O18 0.036(2) 0.045(2) 0.0153(16) -0.0074(15) 0.0047(15) 0.0040(13)
O19 0.051(2) 0.056(2) 0.0235(19) -0.0148(19) -0.0138(17) -0.0032(16)
O20 0.041(2) 0.046(2) 0.0218(18) 0.0022(15) 0.0085(17) 0.0097(14)
O21 0.0412(19) 0.0145(14) 0.0310(16) -0.0023(13) -0.0004(15) -0.0040(12)
O22 0.045(2) 0.0189(16) 0.042(2) 0.0004(15) 0.0007(17) 0.0085(14)
O23 0.053(2) 0.052(2) 0.0117(13) 0.0066(17) -0.0002(17) 0.0021(15)
O24 0.050(2) 0.0399(19) 0.0129(15) -0.0131(14) 0.0042(17) -0.0017(12)
O25 0.0477(19) 0.0337(16) 0.0124(13) 0.0041(15) 0.0015(16) 0.0018(13)
O26 0.0428(18) 0.0347(16) 0.0107(13) -0.0013(14) 0.0015(15) -0.0009(13)
O27 0.039(2) 0.0234(17) 0.076(3) -0.0103(15) 0.004(2) -0.0116(18)
O28 0.036(2) 0.0266(17) 0.040(2) -0.0051(13) 0.0099(17) -0.0060(14)
O29 0.058(3) 0.0154(16) 0.057(3) -0.0031(14) -0.003(2) 0.0031(15)
O30 0.034(2) 0.0375(19) 0.053(2) 0.0102(15) 0.0122(18) 0.0030(17)
O31 0.058(2) 0.0214(15) 0.0211(16) -0.0155(15) -0.0101(16) 0.0028(13)
O32 0.050(2) 0.0254(17) 0.044(2) 0.0106(15) -0.0013(19) 0.0099(16)
O33 0.045(2) 0.0233(16) 0.044(2) -0.0116(16) 0.0003(17) 0.0074(15)
O34 0.037(2) 0.0221(16) 0.040(2) -0.0049(14) -0.0073(17) -0.0028(13)
O35 0.069(3) 0.0159(16) 0.0269(19) -0.0023(15) -0.0088(18) -0.0005(12)
O36 0.050(2) 0.047(2) 0.053(3) 0.0195(19) -0.023(2) -0.0102(18)
O37 0.076(3) 0.0201(16) 0.040(2) -0.0133(18) 0.022(2) 0.0016(15)
O38 0.055(2) 0.0262(18) 0.054(2) 0.0124(17) 0.004(2) -0.0128(16)
O39 0.069(3) 0.087(3) 0.0131(18) -0.001(2) -0.005(2) 0.0024(17)
O40 0.080(3) 0.0334(17) 0.0117(14) -0.0030(18) -0.0054(18) -0.0001(13)
O41 0.065(3) 0.0407(19) 0.0160(16) 0.0180(18) -0.0125(17) 0.0017(14)
O42 0.048(2) 0.0380(19) 0.0245(17) 0.0028(16) 0.0084(16) -0.0063(14)
O43 0.042(2) 0.046(2) 0.0230(17) 0.0084(17) -0.0105(16) 0.0035(15)
O44 0.051(2) 0.0302(18) 0.0200(17) -0.0111(15) -0.0158(17) 0.0008(12)
O45 0.058(3) 0.0322(19) 0.0262(19) -0.0044(16) 0.0118(18) 0.0057(13)
O46 0.044(2) 0.076(3) 0.0170(17) 0.0023(19) -0.0102(17) 0.0083(17)
O47 0.041(2) 0.0127(14) 0.0424(19) 0.0011(13) 0.0062(16) 0.0072(13)
O48 0.054(2) 0.0137(14) 0.042(2) 0.0024(15) -0.0027(17) -0.0064(13)

loop_
_atom_type_symbol
_atom_type_description
_atom_type_scat_dispersion_real
_atom_type_scat_dispersion_imag
_atom_type_scat_source
C C 0.0033 0.0016 'International Tables Vol C Tables 4.2.6.8 and 6.1.1.4'
H H 0.0000 0.0000 'International Tables Vol C Tables 4.2.6.8 and 6.1.1.4'
O O 0.0106 0.0060 'International Tables Vol C Tables 4.2.6.8 and 6.1.1.4'
Si Si 0.0817 0.0704 'International Tables Vol C Tables 4.2.6.8 and 6.1.1.4'

loop_
_geom_angle_atom_site_label_1
_geom_angle_atom_site_label_2
_geom_angle_atom_site_label_3
_geom_angle_site_symmetry_1
_geom_angle_site_symmetry_3
_geom_angle
C301 O303 C302 . . 111.7
O15 Si1 O1 . . 109.2(2)
O15 Si1 O47 . 2 109.51(19)
O1 Si1 O47 . 2 107.78(19)
O15 Si1 O16 . . 110.2(2)
O1 Si1 O16 . . 108.9(2)
O47 Si1 O16 2 . 111.2(2)
O6 Si2 O13 . . 109.2(2)
O6 Si2 O2 . . 109.8(2)
O13 Si2 O2 . . 109.2(3)
O6 Si2 O1 . . 110.6(2)
O13 Si2 O1 . . 110.8(2)
O2 Si2 O1 . . 107.32(19)
O46 Si3 O45 . 4_565 109.7(2)
O46 Si3 O3 . . 110.9(2)
O45 Si3 O3 4_565 . 108.4(2)
O46 Si3 O2 . . 108.3(2)
O45 Si3 O2 4_565 . 110.1(2)
O3 Si3 O2 . . 109.4(2)
O3 Si4 O43 . 4_565 110.6(2)
O3 Si4 O4 . . 109.8(2)
O43 Si4 O4 4_565 . 108.94(19)
O3 Si4 O42 . 4_565 108.0(2)
O43 Si4 O42 4_565 4_565 110.3(2)
O4 Si4 O42 . 4_565 109.27(19)
O21 Si5 O5 . . 107.00(18)
O21 Si5 O14 . . 110.83(18)
O5 Si5 O14 . . 110.3(2)
O21 Si5 O4 . . 110.61(18)
O5 Si5 O4 . . 109.98(18)
O14 Si5 O4 . . 108.2(2)
O5 Si6 O6 . . 109.2(2)
O5 Si6 O18 . . 108.76(19)
O6 Si6 O18 . . 110.2(2)
O5 Si6 O19 . . 109.8(2)
O6 Si6 O19 . . 110.1(2)
O18 Si6 O19 . . 108.8(2)
O23 Si7 O7 . . 110.9(2)
O23 Si7 O48 . 2 110.48(19)
O7 Si7 O48 . 2 107.1(2)
O23 Si7 O17 . . 107.33(19)
O7 Si7 O17 . . 110.2(2)
O48 Si7 O17 2 . 110.9(2)
O7 Si8 O13 . . 110.1(2)
O7 Si8 O12 . . 110.9(3)
O13 Si8 O12 . . 108.6(2)
O7 Si8 O8 . . 107.7(2)
O13 Si8 O8 . . 108.5(3)
O12 Si8 O8 . . 111.1(2)
O8 Si9 O44 . 4_565 110.4(2)
O8 Si9 O25 . . 108.0(2)
O44 Si9 O25 4_565 . 108.6(2)
O8 Si9 O9 . . 109.2(2)
O44 Si9 O9 4_565 . 109.5(2)
O25 Si9 O9 . . 110.83(18)
O41 Si10 O9 4_565 . 109.2(2)
O41 Si10 O10 4_565 . 111.5(2)
O9 Si10 O10 . . 108.9(2)
O41 Si10 O26 4_565 . 108.19(19)
O9 Si10 O26 . . 110.61(18)
O10 Si10 O26 . . 108.36(19)
O14 Si11 O10 . . 108.4(2)
O14 Si11 O22 . . 110.48(19)
O10 Si11 O22 . . 109.5(2)
O14 Si11 O11 . . 110.3(2)
O10 Si11 O11 . . 110.2(2)
O22 Si11 O11 . . 107.9(2)
O11 Si12 O24 . . 109.96(19)
O11 Si12 O12 . . 109.0(2)
O24 Si12 O12 . . 111.7(2)
O11 Si12 O20 . . 109.8(2)
O24 Si12 O20 . . 107.2(2)
O12 Si12 O20 . . 109.1(2)
O42 Si13 O41 . . 109.4(2)
O42 Si13 O21 . 2 108.99(18)
O41 Si13 O21 . 2 108.39(18)
O42 Si13 O27 . . 111.3(2)
O41 Si13 O27 . . 110.5(2)
O21 Si13 O27 2 . 108.17(19)
O39 Si14 O27 . . 110.2(2)
O39 Si14 O32 . . 108.7(2)
O27 Si14 O32 . . 109.7(2)
O39 Si14 O28 . . 110.4(2)
O27 Si14 O28 . . 107.7(2)
O32 Si14 O28 . . 110.2(2)
O19 Si15 O20 4_566 4_566 110.4(2)
O19 Si15 O28 4_566 . 109.5(2)
O20 Si15 O28 4_566 . 108.1(2)
O19 Si15 O29 4_566 . 109.2(2)
O20 Si15 O29 4_566 . 110.7(2)
O28 Si15 O29 . . 108.8(2)
O29 Si16 O30 . . 109.0(2)
O29 Si16 O16 . 4_566 109.8(2)
O30 Si16 O16 . 4_566 110.4(2)
O29 Si16 O17 . 4_566 109.7(2)
O30 Si16 O17 . 4_566 108.1(2)
O16 Si16 O17 4_566 4_566 109.8(2)
O40 Si17 O31 . . 109.12(19)
O40 Si17 O30 . . 109.8(2)
O31 Si17 O30 . . 110.2(2)
O40 Si17 O47 . . 110.70(19)
O31 Si17 O47 . . 108.68(19)
O30 Si17 O47 . . 108.33(19)
O45 Si18 O32 . . 110.2(2)
O45 Si18 O44 . . 110.6(3)
O32 Si18 O44 . . 109.7(2)
O45 Si18 O31 . . 109.86(19)
O32 Si18 O31 . . 109.8(2)
O44 Si18 O31 . . 106.70(17)
O23 Si19 O33 . . 110.9(2)
O23 Si19 O22 . 2 110.48(19)
O33 Si19 O22 . 2 107.7(2)
O23 Si19 O43 . . 107.3(2)
O33 Si19 O43 . . 110.1(2)
O22 Si19 O43 2 . 110.4(2)
O34 Si20 O33 . . 108.6(2)
O34 Si20 O39 . . 110.7(2)
O33 Si20 O39 . . 109.7(2)
O34 Si20 O38 . . 109.1(2)
O33 Si20 O38 . . 110.2(2)
O39 Si20 O38 . . 108.5(2)
O25 Si21 O18 . 4_566 107.02(19)
O25 Si21 O35 . . 110.60(18)
O18 Si21 O35 4_566 . 110.2(2)
O25 Si21 O34 . . 111.7(2)
O18 Si21 O34 4_566 . 109.18(19)
O35 Si21 O34 . . 108.2(2)
O15 Si22 O36 4_566 . 109.6(2)
O15 Si22 O26 4_566 . 108.12(18)
O36 Si22 O26 . . 109.8(2)
O15 Si22 O35 4_566 . 110.3(2)
O36 Si22 O35 . . 108.4(2)
O26 Si22 O35 . . 110.59(18)
O36 Si23 O37 . . 110.8(2)
O36 Si23 O40 . . 109.6(2)
O37 Si23 O40 . . 108.8(2)
O36 Si23 O48 . . 108.8(2)
O37 Si23 O48 . . 108.2(2)
O40 Si23 O48 . . 110.65(19)
O46 Si24 O38 4_666 . 110.3(2)
O46 Si24 O37 4_666 . 111.0(2)
O38 Si24 O37 . . 109.4(2)
O46 Si24 O24 4_666 . 107.9(2)
O38 Si24 O24 . . 108.8(2)
O37 Si24 O24 . . 109.35(18)
Si1 O1 Si2 . . 146.6(3)
Si2 O2 Si3 . . 145.7(2)
Si4 O3 Si3 . . 161.3(3)
Si4 O4 Si5 . . 148.0(2)
Si6 O5 Si5 . . 148.6(2)
Si2 O6 Si6 . . 163.5(3)
Si8 O7 Si7 . . 157.4(3)
Si9 O8 Si8 . . 152.4(3)
Si10 O9 Si9 . . 151.4(3)
Si11 O10 Si10 . . 155.2(3)
Si12 O11 Si11 . . 155.2(3)
Si8 O12 Si12 . . 169.4(3)
Si8 O13 Si2 . . 161.5(4)
Si11 O14 Si5 . . 158.8(3)
Si1 O15 Si22 . 4_665 149.4(2)
Si16 O16 Si1 4_665 . 173.0(3)
Si16 O17 Si7 4_665 . 146.3(2)
Si21 O18 Si6 4_665 . 142.3(3)
Si15 O19 Si6 4_665 . 169.0(3)
Si15 O20 Si12 4_665 . 143.0(3)
Si5 O21 Si13 . 2_545 145.1(2)
Si19 O22 Si11 2_545 . 151.2(3)
Si19 O23 Si7 . . 155.2(3)
Si12 O24 Si24 . . 149.6(3)
Si21 O25 Si9 . . 150.8(2)
Si10 O26 Si22 . . 145.7(2)
Si14 O27 Si13 . . 152.8(3)
Si15 O28 Si14 . . 149.1(2)
Si16 O29 Si15 . . 160.2(3)
Si16 O30 Si17 . . 156.5(3)
Si17 O31 Si18 . . 147.9(2)
Si14 O32 Si18 . . 157.5(3)
Si19 O33 Si20 . . 150.8(3)
Si20 O34 Si21 . . 147.6(2)
Si22 O35 Si21 . . 151.0(3)
Si23 O36 Si22 . . 160.1(3)
Si23 O37 Si24 . . 153.8(3)
Si24 O38 Si20 . . 155.8(3)
Si14 O39 Si20 . . 165.9(4)
Si17 O40 Si23 . . 161.1(2)
Si10 O41 Si13 4_666 . 150.3(3)
Si13 O42 Si4 . 4_666 157.9(3)
Si4 O43 Si19 4_666 . 150.7(3)
Si9 O44 Si18 4_666 . 149.5(2)
Si18 O45 Si3 . 4_666 155.5(2)
Si24 O46 Si3 4_565 . 155.1(3)
Si1 O47 Si17 2_545 . 148.9(3)
Si23 O48 Si7 . 2_545 148.2(3)

loop_
_geom_bond_atom_site_label_1
_geom_bond_atom_site_label_2
_geom_bond_site_symmetry_2
_geom_bond_distance
C301 O303 . 1.4048
C302 O303 . 1.4055
Si1 O15 . 1.584(4)
Si1 O1 . 1.585(4)
Si1 O47 2 1.588(3)
Si1 O16 . 1.596(4)
Si2 O6 . 1.580(4)
Si2 O13 . 1.585(4)
Si2 O2 . 1.593(4)
Si2 O1 . 1.594(3)
Si3 O46 . 1.591(4)
Si3 O45 4_565 1.593(4)
Si3 O3 . 1.598(3)
Si3 O2 . 1.599(4)
Si4 O3 . 1.585(3)
Si4 O43 4_565 1.594(3)
Si4 O4 . 1.594(3)
Si4 O42 4_565 1.602(3)
Si5 O21 . 1.593(3)
Si5 O5 . 1.594(3)
Si5 O14 . 1.599(3)
Si5 O4 . 1.611(3)
Si6 O5 . 1.585(3)
Si6 O6 . 1.592(4)
Si6 O18 . 1.593(4)
Si6 O19 . 1.596(4)
Si7 O23 . 1.593(3)
Si7 O7 . 1.594(4)
Si7 O48 2 1.595(3)
Si7 O17 . 1.596(4)
Si8 O7 . 1.581(4)
Si8 O13 . 1.585(4)
Si8 O12 . 1.588(4)
Si8 O8 . 1.588(4)
Si9 O8 . 1.580(4)
Si9 O44 4_565 1.593(4)
Si9 O25 . 1.595(3)
Si9 O9 . 1.608(3)
Si10 O41 4_565 1.589(4)
Si10 O9 . 1.590(3)
Si10 O10 . 1.593(4)
Si10 O26 . 1.597(3)
Si11 O14 . 1.587(3)
Si11 O10 . 1.590(4)
Si11 O22 . 1.592(3)
Si11 O11 . 1.598(4)
Si12 O11 . 1.584(3)
Si12 O24 . 1.586(3)
Si12 O12 . 1.594(4)
Si12 O20 . 1.594(4)
Si13 O42 . 1.584(4)
Si13 O41 . 1.600(4)
Si13 O21 2 1.596(3)
Si13 O27 . 1.597(4)
Si14 O39 . 1.580(4)
Si14 O27 . 1.590(3)
Si14 O32 . 1.591(3)
Si14 O28 . 1.594(4)
Si15 O19 4_566 1.589(4)
Si15 O20 4_566 1.591(4)
Si15 O28 . 1.592(4)
Si15 O29 . 1.603(3)
Si16 O29 . 1.579(3)
Si16 O30 . 1.580(4)
Si16 O16 4_566 1.597(4)
Si16 O17 4_566 1.594(3)
Si17 O40 . 1.587(3)
Si17 O31 . 1.591(3)
Si17 O30 . 1.595(4)
Si17 O47 . 1.595(3)
Si18 O45 . 1.584(4)
Si18 O32 . 1.596(3)
Si18 O44 . 1.602(4)
Si18 O31 . 1.604(3)
Si19 O23 . 1.586(3)
Si19 O33 . 1.590(4)
Si19 O22 2 1.591(3)
Si19 O43 . 1.601(3)
Si20 O34 . 1.583(4)
Si20 O33 . 1.591(3)
Si20 O39 . 1.593(4)
Si20 O38 . 1.594(4)
Si21 O25 . 1.592(3)
Si21 O18 4_566 1.590(4)
Si21 O35 . 1.605(3)
Si21 O34 . 1.611(4)
Si22 O15 4_566 1.592(4)
Si22 O36 . 1.595(4)
Si22 O26 . 1.599(3)
Si22 O35 . 1.601(3)
Si23 O36 . 1.579(4)
Si23 O37 . 1.588(4)
Si23 O40 . 1.592(3)
Si23 O48 . 1.593(3)
Si24 O46 4_666 1.590(4)
Si24 O38 . 1.589(4)
Si24 O37 . 1.589(3)
Si24 O24 . 1.592(4)
O15 Si22 4_665 1.592(4)
O16 Si16 4_665 1.597(4)
O17 Si16 4_665 1.594(3)
O18 Si21 4_665 1.590(4)
O19 Si15 4_665 1.589(4)
O20 Si15 4_665 1.591(4)
O21 Si13 2_545 1.596(3)
O22 Si19 2_545 1.591(3)
O41 Si10 4_666 1.589(4)
O42 Si4 4_666 1.602(3)
O43 Si4 4_666 1.594(3)
O44 Si9 4_666 1.593(4)
O45 Si3 4_666 1.593(4)
O46 Si24 4_565 1.590(4)
O47 Si1 2_545 1.588(3)
O48 Si7 2_545 1.595(3)
